data_1544462
loop_
_publ_author_name
'Yang, Shouliang'
'Sankar, Kuppusamy'
'Skepper, Colin K.'
'Barker, Timothy J.'
'Lukesh, 3rd, John C'
'Brody, Daniel M.'
'Br\"utsch, Manuela M'
'Boger, Dale L.'

_publ_section_title
;
 Total synthesis of a key series of vinblastines modified at C4 that
 define the importance and surprising trends in activity.
;
_journal_issue 2
_journal_name_full 'Chemical science'
_journal_page_first 1560
_journal_page_last 1569
_journal_paper_doi 10.1039/C6SC04146A
_journal_volume 8
_journal_year 2017
_chemical_formula_moiety 'C27 H32 N2 O7'
_chemical_formula_sum 'C27 H32 N2 O7'
_chemical_formula_weight 496.54
_chemical_name_systematic ysl-cycloaddition-pro-Allyl
_space_group_crystal_system triclinic
_space_group_IT_number 2
_space_group_name_Hall '-P 1'
_space_group_name_H-M_alt 'P -1'
_symmetry_space_group_name_Hall '-P 1'
_symmetry_space_group_name_H-M 'P -1'
_atom_sites_solution_hydrogens geom
_atom_sites_solution_primary direct
_atom_sites_solution_secondary difmap
_audit_creation_date 2015-04-06
_audit_creation_method
;
Olex2 1.2-beta
(compiled 2015.01.26 svn.r3150 for OlexSys, GUI svn.r4998)
;
_audit_update_record
;
2016-04-19 deposited with the CCDC.
2016-11-03 downloaded from the CCDC.
;
_cell_angle_alpha 89.833(15)
_cell_angle_beta 82.205(18)
_cell_angle_gamma 85.541(16)
_cell_formula_units_Z 2
_cell_length_a 9.067(5)
_cell_length_b 9.572(4)
_cell_length_c 14.080(7)
_cell_measurement_reflns_used 4507
_cell_measurement_temperature 100
_cell_measurement_theta_max 25.980
_cell_measurement_theta_min 2.274
_cell_volume 1207.0(10)
_computing_cell_refinement 'SAINT v8.34A (Bruker, 2013)'
_computing_data_collection 'APEX2 v2014.11-0 (Bruker, 2014)'
_computing_data_reduction 'SAINT v8.34A (Bruker, 2013)'
_computing_molecular_graphics 'Olex2 (Dolomanov et al., 2009)'
_computing_publication_material 'Olex2 (Dolomanov et al., 2009)'
_computing_structure_refinement 'ShelXL (Sheldrick, 2008)'
_computing_structure_solution 'ShelXT (Sheldrick, 2008)'
_diffrn_ambient_temperature 100.0
_diffrn_detector 'Bruker APEX-II CCD'
_diffrn_detector_area_resol_mean 7.9
_diffrn_detector_type 'CCD Area Detector'
_diffrn_measured_fraction_theta_full 1.000
_diffrn_measured_fraction_theta_max 0.984
_diffrn_measurement_device 'Kappa Four-Circle Diffractometer'
_diffrn_measurement_device_type 'Bruker APEX II Ultra'
_diffrn_measurement_method '\w and \f scans'
_diffrn_radiation_monochromator 'Double Bounce Multilayer Mirrors'
_diffrn_radiation_probe x-ray
_diffrn_radiation_type MoK\a
_diffrn_radiation_wavelength 0.71073
_diffrn_reflns_av_R_equivalents 0.0452
_diffrn_reflns_av_unetI/netI 0.0444
_diffrn_reflns_Laue_measured_fraction_full 1.000
_diffrn_reflns_Laue_measured_fraction_max 0.984
_diffrn_reflns_limit_h_max 11
_diffrn_reflns_limit_h_min -11
_diffrn_reflns_limit_k_max 11
_diffrn_reflns_limit_k_min -11
_diffrn_reflns_limit_l_max 17
_diffrn_reflns_limit_l_min -17
_diffrn_reflns_number 20627
_diffrn_reflns_point_group_measured_fraction_full 1.000
_diffrn_reflns_point_group_measured_fraction_max 0.984
_diffrn_reflns_theta_full 25.000
_diffrn_reflns_theta_max 26.422
_diffrn_reflns_theta_min 2.134
_diffrn_source 'Micro Focus Rotating Anode'
_diffrn_source_type 'Bruker TXS'
_diffrn_standards_number 0
_exptl_absorpt_coefficient_mu 0.099
_exptl_absorpt_correction_T_max 0.0932
_exptl_absorpt_correction_T_min 0.0684
_exptl_absorpt_correction_type multi-scan
_exptl_absorpt_process_details
;
SADABS-2014/4 (Bruker,2014/4) was used for absorption correction.
wR2(int) was 0.0938 before and 0.0482 after correction.
The Ratio of minimum to maximum transmission is 0.7339.
The \l/2 correction factor is 0.00150.
;
_exptl_crystal_colour Colorless
_exptl_crystal_colour_primary Colorless
_exptl_crystal_density_diffrn 1.366
_exptl_crystal_description Block
_exptl_crystal_F_000 528
_exptl_crystal_recrystallization_method 'Vapour deposition'
_exptl_crystal_size_max 0.085
_exptl_crystal_size_mid 0.083
_exptl_crystal_size_min 0.031
_refine_diff_density_max 0.236
_refine_diff_density_min -0.236
_refine_diff_density_rms 0.048
_refine_ls_extinction_method none
_refine_ls_goodness_of_fit_ref 1.034
_refine_ls_hydrogen_treatment constr
_refine_ls_matrix_type full
_refine_ls_number_parameters 329
_refine_ls_number_reflns 4889
_refine_ls_number_restraints 0
_refine_ls_restrained_S_all 1.034
_refine_ls_R_factor_all 0.0643
_refine_ls_R_factor_gt 0.0424
_refine_ls_shift/su_max 0.000
_refine_ls_shift/su_mean 0.000
_refine_ls_structure_factor_coef Fsqd
_refine_ls_weighting_details 'w=1/[\s^2^(Fo^2^)+(0.0490P)^2^+0.3050P] where P=(Fo^2^+2Fc^2^)/3'
_refine_ls_weighting_scheme calc
_refine_ls_wR_factor_gt 0.0966
_refine_ls_wR_factor_ref 0.1092
_reflns_Friedel_coverage 0.000
_reflns_number_gt 3618
_reflns_number_total 4889
_reflns_threshold_expression 'I > 2\s(I)'
_cod_data_source_file c6sc04146a2.cif
_cod_data_source_block Boger26
_cod_depositor_comments
;
The following automatic conversions were performed:

'_diffrn_radiation_probe' value 'X-ray' changed to 'x-ray' according
to
/usr/data/users/saulius/crontab/automatic-downloads/rss-feeds/RSC/lib/dictionaries/cif_core.dic
dictionary named 'cif_core.dic' version 2.4.2 from 2011-04-26.

Automatic conversion script
Id: cif_fix_values 4268 2015-11-12 08:31:59Z antanas 

 Adding full bibliography for 1544462--1544465.cif.

 Adding full bibliography for 1544462--1544465.cif.
;
_cod_original_cell_volume 1207.1(10)
_cod_database_code 1544462
_shelx_space_group_comment
;
The symmetry employed for this shelxl refinement is uniquely defined
by the following loop, which should always be used as a source of
symmetry information in preference to the above space-group names.
They are only intended as comments.
;
_shelx_estimated_absorpt_t_max 0.997
_shelx_estimated_absorpt_t_min 0.992
_olex2_refinement_description
;
1. Fixed Uiso
 At 1.2 times of:
  All C(H) groups, All C(H,H) groups
 At 1.5 times of:
  All C(H,H,H) groups
2.a Ternary CH refined with riding coordinates:
 C8(H8), C18(H18)
2.b Secondary CH2 refined with riding coordinates:
 C11(H11A,H11B), C12(H12A,H12B), C15(H15A,H15B), C16(H16A,H16B), C20(H20A,
 H20B), C22(H22A,H22B)
2.c Aromatic/amide H refined with riding coordinates:
 C2(H2), C4(H4), C5(H5), C23(H23)
2.d X=CH2 refined with riding coordinates:
 C24(H24A,H24B)
2.e Idealised Me refined as rotating group:
 C21(H21A,H21B,H21C), C25(H25A,H25B,H25C), C26(H26A,H26B,H26C), C27(H27A,H27B,
 H27C)
;
_shelx_shelxl_version_number 2014/7
_olex2_submission_special_instructions 'No special instructions were received'

loop_
_space_group_symop_operation_xyz
'x, y, z'
'-x, -y, -z'

loop_
_atom_site_label
_atom_site_type_symbol
_atom_site_fract_x
_atom_site_fract_y
_atom_site_fract_z
_atom_site_U_iso_or_equiv
_atom_site_adp_type
_atom_site_occupancy
_atom_site_site_symmetry_order
_atom_site_calc_flag
_atom_site_refinement_flags_posn
O1 O 0.38774(14) 0.39297(13) 0.27269(9) 0.0310(3) Uani 1 1 d .
O2 O 0.10118(12) 0.31564(11) 0.80951(8) 0.0210(3) Uani 1 1 d .
O3 O 0.26398(13) 0.62987(12) 0.85970(9) 0.0261(3) Uani 1 1 d .
O4 O 0.02811(13) 0.56427(12) 0.89349(9) 0.0245(3) Uani 1 1 d .
O5 O 0.02837(14) -0.11833(12) 0.74342(9) 0.0304(3) Uani 1 1 d .
O6 O 0.36558(13) 0.35541(12) 0.93614(9) 0.0261(3) Uani 1 1 d .
O7 O 0.57738(13) 0.31660(12) 0.83277(8) 0.0244(3) Uani 1 1 d .
N1 N 0.25354(16) 0.51570(14) 0.60775(10) 0.0218(3) Uani 1 1 d .
N2 N 0.06462(15) 0.11052(14) 0.72316(10) 0.0212(3) Uani 1 1 d .
C1 C 0.25039(18) 0.43766(17) 0.52428(12) 0.0200(4) Uani 1 1 d .
C2 C 0.32775(19) 0.45666(17) 0.43420(12) 0.0233(4) Uani 1 1 d .
H2 H 0.3928 0.5299 0.4227 0.028 Uiso 1 1 calc R
C3 C 0.30780(19) 0.36481(18) 0.35989(13) 0.0238(4) Uani 1 1 d .
C4 C 0.21368(19) 0.25680(18) 0.37533(13) 0.0249(4) Uani 1 1 d .
H4 H 0.1999 0.1968 0.3242 0.030 Uiso 1 1 calc R
C5 C 0.13926(19) 0.23806(18) 0.46823(13) 0.0234(4) Uani 1 1 d .
H5 H 0.0747 0.1645 0.4799 0.028 Uiso 1 1 calc R
C6 C 0.15886(18) 0.32534(17) 0.54281(12) 0.0206(4) Uani 1 1 d .
C7 C 0.09059(18) 0.33122(17) 0.64679(12) 0.0206(4) Uani 1 1 d .
C8 C 0.13808(18) 0.47260(18) 0.68256(12) 0.0212(4) Uani 1 1 d .
H8 H 0.0513 0.5446 0.6929 0.025 Uiso 1 1 calc R
C9 C 0.19425(18) 0.42784(17) 0.78126(12) 0.0201(4) Uani 1 1 d .
C10 C 0.16955(19) 0.54996(17) 0.85108(12) 0.0209(4) Uani 1 1 d .
C11 C -0.07699(19) 0.30204(18) 0.66272(13) 0.0235(4) Uani 1 1 d .
H11A H -0.1317 0.3594 0.7166 0.028 Uiso 1 1 calc R
H11B H -0.1237 0.3235 0.6042 0.028 Uiso 1 1 calc R
C12 C -0.07812(19) 0.14484(18) 0.68608(13) 0.0251(4) Uani 1 1 d .
H12A H -0.1637 0.1269 0.7350 0.030 Uiso 1 1 calc R
H12B H -0.0839 0.0890 0.6278 0.030 Uiso 1 1 calc R
C13 C 0.14950(18) 0.22990(17) 0.72262(12) 0.0202(4) Uani 1 1 d .
C14 C 0.31908(18) 0.20318(17) 0.72741(12) 0.0202(4) Uani 1 1 d .
C15 C 0.33110(19) 0.08933(17) 0.80484(13) 0.0228(4) Uani 1 1 d .
H15A H 0.4373 0.0680 0.8129 0.027 Uiso 1 1 calc R
H15B H 0.2770 0.1250 0.8669 0.027 Uiso 1 1 calc R
C16 C 0.2654(2) -0.04450(18) 0.77691(14) 0.0254(4) Uani 1 1 d .
H16A H 0.3333 -0.0902 0.7230 0.030 Uiso 1 1 calc R
H16B H 0.2617 -0.1095 0.8318 0.030 Uiso 1 1 calc R
C17 C 0.10999(19) -0.02237(18) 0.74773(12) 0.0228(4) Uani 1 1 d .
C18 C 0.35324(18) 0.35274(17) 0.76418(12) 0.0197(4) Uani 1 1 d .
H18 H 0.4165 0.4010 0.7124 0.024 Uiso 1 1 calc R
C19 C 0.42826(18) 0.34428(16) 0.85478(13) 0.0206(4) Uani 1 1 d .
C20 C 0.41102(19) 0.15782(18) 0.63023(13) 0.0232(4) Uani 1 1 d .
H20A H 0.3647 0.0787 0.6040 0.028 Uiso 1 1 calc R
H20B H 0.4054 0.2367 0.5849 0.028 Uiso 1 1 calc R
C21 C 0.5755(2) 0.1133(2) 0.63542(14) 0.0294(4) Uani 1 1 d .
H21A H 0.6270 0.0918 0.5708 0.044 Uiso 1 1 calc GR
H21B H 0.5828 0.0299 0.6756 0.044 Uiso 1 1 calc GR
H21C H 0.6220 0.1897 0.6633 0.044 Uiso 1 1 calc GR
C22 C 0.6626(2) 0.29672(19) 0.91414(13) 0.0280(4) Uani 1 1 d .
H22A H 0.6236 0.3664 0.9650 0.034 Uiso 1 1 calc R
H22B H 0.7688 0.3119 0.8929 0.034 Uiso 1 1 calc R
C23 C 0.6510(2) 0.1523(2) 0.95354(13) 0.0316(4) Uani 1 1 d .
H23 H 0.5590 0.1309 0.9892 0.038 Uiso 1 1 calc R
C24 C 0.7610(3) 0.0529(2) 0.94175(15) 0.0454(6) Uani 1 1 d .
H24A H 0.8544 0.0712 0.9064 0.055 Uiso 1 1 calc R
H24B H 0.7470 -0.0371 0.9685 0.055 Uiso 1 1 calc R
C25 C 0.3631(2) 0.3133(2) 0.19115(14) 0.0369(5) Uani 1 1 d .
H25A H 0.4252 0.3450 0.1339 0.055 Uiso 1 1 calc GR
H25B H 0.2577 0.3267 0.1822 0.055 Uiso 1 1 calc GR
H25C H 0.3897 0.2138 0.2015 0.055 Uiso 1 1 calc GR
C26 C 0.2852(2) 0.66244(17) 0.60389(14) 0.0277(4) Uani 1 1 d .
H26A H 0.3697 0.6749 0.5541 0.042 Uiso 1 1 calc GR
H26B H 0.3100 0.6916 0.6661 0.042 Uiso 1 1 calc GR
H26C H 0.1971 0.7198 0.5889 0.042 Uiso 1 1 calc GR
C27 C -0.0116(2) 0.68960(18) 0.95235(13) 0.0274(4) Uani 1 1 d .
H27A H 0.0023 0.7728 0.9124 0.041 Uiso 1 1 calc GR
H27B H 0.0524 0.6900 1.0031 0.041 Uiso 1 1 calc GR
H27C H -0.1163 0.6905 0.9812 0.041 Uiso 1 1 calc GR

loop_
_atom_site_aniso_label
_atom_site_aniso_U_11
_atom_site_aniso_U_22
_atom_site_aniso_U_33
_atom_site_aniso_U_23
_atom_site_aniso_U_13
_atom_site_aniso_U_12
O1 0.0375(8) 0.0344(7) 0.0206(7) -0.0013(5) 0.0006(6) -0.0082(6)
O2 0.0198(6) 0.0209(6) 0.0220(6) -0.0016(5) -0.0011(5) -0.0024(5)
O3 0.0247(7) 0.0230(6) 0.0307(7) -0.0030(5) -0.0030(5) -0.0034(5)
O4 0.0224(6) 0.0232(6) 0.0267(7) -0.0042(5) 0.0007(5) -0.0007(5)
O5 0.0299(7) 0.0248(7) 0.0386(8) 0.0005(6) -0.0083(6) -0.0086(5)
O6 0.0242(7) 0.0314(7) 0.0226(7) -0.0020(5) -0.0025(5) -0.0025(5)
O7 0.0196(6) 0.0300(7) 0.0244(7) 0.0007(5) -0.0056(5) -0.0022(5)
N1 0.0251(8) 0.0186(7) 0.0217(8) 0.0000(6) -0.0018(6) -0.0038(6)
N2 0.0175(7) 0.0212(7) 0.0256(8) 0.0005(6) -0.0058(6) -0.0023(6)
C1 0.0192(8) 0.0189(8) 0.0221(9) -0.0003(7) -0.0060(7) 0.0024(7)
C2 0.0242(9) 0.0213(9) 0.0246(10) 0.0027(7) -0.0040(7) -0.0029(7)
C3 0.0230(9) 0.0257(9) 0.0219(9) 0.0005(7) -0.0021(7) 0.0019(7)
C4 0.0243(9) 0.0271(9) 0.0237(10) -0.0040(7) -0.0052(8) -0.0003(7)
C5 0.0212(9) 0.0218(9) 0.0279(10) -0.0003(7) -0.0057(7) -0.0026(7)
C6 0.0173(8) 0.0222(9) 0.0225(9) 0.0020(7) -0.0045(7) 0.0011(7)
C7 0.0185(8) 0.0216(9) 0.0219(9) -0.0003(7) -0.0044(7) -0.0003(7)
C8 0.0192(9) 0.0219(9) 0.0219(9) 0.0002(7) -0.0019(7) 0.0004(7)
C9 0.0200(9) 0.0185(8) 0.0215(9) 0.0010(7) -0.0015(7) -0.0032(7)
C10 0.0222(9) 0.0216(9) 0.0188(9) 0.0029(7) -0.0043(7) 0.0002(7)
C11 0.0184(9) 0.0265(9) 0.0257(10) 0.0015(7) -0.0044(7) -0.0005(7)
C12 0.0206(9) 0.0282(9) 0.0272(10) 0.0009(8) -0.0051(8) -0.0036(7)
C13 0.0188(8) 0.0200(8) 0.0215(9) -0.0027(7) -0.0012(7) -0.0021(7)
C14 0.0192(9) 0.0194(8) 0.0228(9) -0.0006(7) -0.0049(7) -0.0021(7)
C15 0.0215(9) 0.0209(9) 0.0269(10) 0.0009(7) -0.0062(7) -0.0019(7)
C16 0.0256(9) 0.0198(9) 0.0312(10) 0.0014(7) -0.0059(8) -0.0016(7)
C17 0.0225(9) 0.0223(9) 0.0234(9) -0.0020(7) -0.0016(7) -0.0036(7)
C18 0.0183(8) 0.0190(8) 0.0216(9) -0.0006(7) -0.0017(7) -0.0022(7)
C19 0.0200(9) 0.0155(8) 0.0265(10) -0.0020(7) -0.0036(7) -0.0020(7)
C20 0.0212(9) 0.0238(9) 0.0248(10) -0.0022(7) -0.0046(7) -0.0010(7)
C21 0.0225(9) 0.0335(10) 0.0314(11) -0.0011(8) -0.0029(8) 0.0020(8)
C22 0.0221(9) 0.0371(11) 0.0265(10) 0.0014(8) -0.0092(8) -0.0027(8)
C23 0.0324(11) 0.0374(11) 0.0254(10) 0.0008(8) -0.0065(8) 0.0000(9)
C24 0.0567(14) 0.0448(13) 0.0319(12) 0.0035(10) -0.0045(10) 0.0118(11)
C25 0.0428(12) 0.0454(12) 0.0224(10) -0.0039(9) -0.0015(9) -0.0087(10)
C26 0.0335(10) 0.0209(9) 0.0287(10) -0.0003(8) -0.0023(8) -0.0055(8)
C27 0.0285(10) 0.0240(9) 0.0279(10) -0.0056(8) 0.0006(8) 0.0025(8)

loop_
_atom_type_symbol
_atom_type_description
_atom_type_scat_dispersion_real
_atom_type_scat_dispersion_imag
_atom_type_scat_source
C C 0.0033 0.0016 'International Tables Vol C Tables 4.2.6.8 and 6.1.1.4'
H H 0.0000 0.0000 'International Tables Vol C Tables 4.2.6.8 and 6.1.1.4'
N N 0.0061 0.0033 'International Tables Vol C Tables 4.2.6.8 and 6.1.1.4'
O O 0.0106 0.0060 'International Tables Vol C Tables 4.2.6.8 and 6.1.1.4'

loop_
_geom_angle_atom_site_label_1
_geom_angle_atom_site_label_2
_geom_angle_atom_site_label_3
_geom_angle
C3 O1 C25 117.88(14)
C9 O2 C13 95.66(11)
C10 O4 C27 115.19(13)
C19 O7 C22 116.34(14)
C1 N1 C8 109.29(13)
C1 N1 C26 121.50(14)
C26 N1 C8 118.25(14)
C13 N2 C12 111.40(13)
C17 N2 C12 122.49(13)
C17 N2 C13 125.96(14)
N1 C1 C6 110.93(14)
C2 C1 N1 127.93(15)
C2 C1 C6 121.08(15)
C1 C2 H2 120.8
C1 C2 C3 118.35(15)
C3 C2 H2 120.8
O1 C3 C2 114.17(15)
O1 C3 C4 124.15(16)
C4 C3 C2 121.68(16)
C3 C4 H4 120.7
C3 C4 C5 118.65(16)
C5 C4 H4 120.7
C4 C5 H5 119.6
C6 C5 C4 120.81(16)
C6 C5 H5 119.6
C1 C6 C7 108.96(14)
C5 C6 C1 119.32(16)
C5 C6 C7 131.61(15)
C6 C7 C8 103.10(13)
C6 C7 C11 113.60(14)
C6 C7 C13 121.76(14)
C8 C7 C13 99.95(13)
C11 C7 C8 119.19(14)
C11 C7 C13 99.59(13)
N1 C8 C7 105.51(13)
N1 C8 H8 111.2
N1 C8 C9 115.41(14)
C7 C8 H8 111.2
C7 C8 C9 101.63(13)
C9 C8 H8 111.2
O2 C9 C8 100.89(12)
O2 C9 C10 113.26(13)
O2 C9 C18 103.17(13)
C10 C9 C8 110.28(14)
C10 C9 C18 116.88(14)
C18 C9 C8 111.04(13)
O3 C10 O4 125.48(15)
O3 C10 C9 123.09(15)
O4 C10 C9 111.13(14)
C7 C11 H11A 110.7
C7 C11 H11B 110.7
H11A C11 H11B 108.8
C12 C11 C7 104.99(14)
C12 C11 H11A 110.7
C12 C11 H11B 110.7
N2 C12 C11 104.18(13)
N2 C12 H12A 110.9
N2 C12 H12B 110.9
C11 C12 H12A 110.9
C11 C12 H12B 110.9
H12A C12 H12B 108.9
O2 C13 C7 99.21(13)
O2 C13 C14 101.22(12)
N2 C13 O2 110.46(13)
N2 C13 C7 105.69(14)
N2 C13 C14 117.42(14)
C14 C13 C7 120.89(13)
C13 C14 C18 99.83(12)
C15 C14 C13 104.85(13)
C15 C14 C18 111.94(14)
C20 C14 C13 113.49(14)
C20 C14 C15 111.97(14)
C20 C14 C18 113.84(13)
C14 C15 H15A 109.5
C14 C15 H15B 109.5
H15A C15 H15B 108.0
C16 C15 C14 110.94(15)
C16 C15 H15A 109.5
C16 C15 H15B 109.5
C15 C16 H16A 108.6
C15 C16 H16B 108.6
H16A C16 H16B 107.6
C17 C16 C15 114.69(14)
C17 C16 H16A 108.6
C17 C16 H16B 108.6
O5 C17 N2 120.34(16)
O5 C17 C16 122.90(16)
N2 C17 C16 116.73(14)
C9 C18 C14 101.12(13)
C9 C18 H18 110.0
C14 C18 H18 110.0
C19 C18 C9 112.67(14)
C19 C18 C14 112.70(13)
C19 C18 H18 110.0
O6 C19 O7 123.27(16)
O6 C19 C18 125.99(15)
O7 C19 C18 110.69(14)
C14 C20 H20A 108.6
C14 C20 H20B 108.6
H20A C20 H20B 107.6
C21 C20 C14 114.55(15)
C21 C20 H20A 108.6
C21 C20 H20B 108.6
C20 C21 H21A 109.5
C20 C21 H21B 109.5
C20 C21 H21C 109.5
H21A C21 H21B 109.5
H21A C21 H21C 109.5
H21B C21 H21C 109.5
O7 C22 H22A 109.5
O7 C22 H22B 109.5
O7 C22 C23 110.59(14)
H22A C22 H22B 108.1
C23 C22 H22A 109.5
C23 C22 H22B 109.5
C22 C23 H23 118.1
C24 C23 C22 123.8(2)
C24 C23 H23 118.1
C23 C24 H24A 120.0
C23 C24 H24B 120.0
H24A C24 H24B 120.0
O1 C25 H25A 109.5
O1 C25 H25B 109.5
O1 C25 H25C 109.5
H25A C25 H25B 109.5
H25A C25 H25C 109.5
H25B C25 H25C 109.5
N1 C26 H26A 109.5
N1 C26 H26B 109.5
N1 C26 H26C 109.5
H26A C26 H26B 109.5
H26A C26 H26C 109.5
H26B C26 H26C 109.5
O4 C27 H27A 109.5
O4 C27 H27B 109.5
O4 C27 H27C 109.5
H27A C27 H27B 109.5
H27A C27 H27C 109.5
H27B C27 H27C 109.5

loop_
_geom_bond_atom_site_label_1
_geom_bond_atom_site_label_2
_geom_bond_distance
O1 C3 1.376(2)
O1 C25 1.432(2)
O2 C9 1.4392(19)
O2 C13 1.472(2)
O3 C10 1.210(2)
O4 C10 1.336(2)
O4 C27 1.454(2)
O5 C17 1.230(2)
O6 C19 1.209(2)
O7 C19 1.351(2)
O7 C22 1.471(2)
N1 C1 1.399(2)
N1 C8 1.463(2)
N1 C26 1.455(2)
N2 C12 1.474(2)
N2 C13 1.426(2)
N2 C17 1.364(2)
C1 C2 1.382(2)
C1 C6 1.411(2)
C2 H2 0.9500
C2 C3 1.408(3)
C3 C4 1.389(2)
C4 H4 0.9500
C4 C5 1.406(2)
C5 H5 0.9500
C5 C6 1.382(2)
C6 C7 1.510(2)
C7 C8 1.557(2)
C7 C11 1.553(2)
C7 C13 1.560(2)
C8 H8 1.0000
C8 C9 1.590(3)
C9 C10 1.513(2)
C9 C18 1.549(2)
C11 H11A 0.9900
C11 H11B 0.9900
C11 C12 1.540(2)
C12 H12A 0.9900
C12 H12B 0.9900
C13 C14 1.550(2)
C14 C15 1.548(2)
C14 C18 1.591(2)
C14 C20 1.547(2)
C15 H15A 0.9900
C15 H15B 0.9900
C15 C16 1.529(2)
C16 H16A 0.9900
C16 H16B 0.9900
C16 C17 1.519(3)
C18 H18 1.0000
C18 C19 1.524(3)
C20 H20A 0.9900
C20 H20B 0.9900
C20 C21 1.530(3)
C21 H21A 0.9800
C21 H21B 0.9800
C21 H21C 0.9800
C22 H22A 0.9900
C22 H22B 0.9900
C22 C23 1.494(3)
C23 H23 0.9500
C23 C24 1.318(3)
C24 H24A 0.9500
C24 H24B 0.9500
C25 H25A 0.9800
C25 H25B 0.9800
C25 H25C 0.9800
C26 H26A 0.9800
C26 H26B 0.9800
C26 H26C 0.9800
C27 H27A 0.9800
C27 H27B 0.9800
C27 H27C 0.9800
